data_7011034
loop_
_publ_author_name
'Jacqueline Hamblin'
'Laura J. Childs'
'Nathaniel W. Alcock'
'Michael J. Hannon'

_publ_section_title
;
 Directed one-pot syntheses of enantiopure dinuclear silver(I) and
 copper(I) metallo-supramolecular double helicates
;
_journal_issue 2
_journal_name_full 'J. Chem. Soc., Dalton Trans.'
_journal_page_first 164
_journal_page_last 169
_journal_paper_doi 10.1039/b106987j
_journal_year 2002
_chemical_formula_sum 'C147.5 H107 Ag4 F24 N16 P4'
_chemical_formula_weight 3114.85
_chemical_name_systematic
;
?
;
_space_group_IT_number 4
_symmetry_cell_setting monoclinic
_symmetry_space_group_name_Hall 'P 2yb'
_symmetry_space_group_name_H-M 'P 1 21 1'
_atom_sites_solution_hydrogens geom
_atom_sites_solution_primary direct
_atom_sites_solution_secondary difmap
_audit_creation_method SHELXL-97
_cell_angle_alpha 90.00
_cell_angle_beta 108.6280(10)
_cell_angle_gamma 90.00
_cell_formula_units_Z 2
_cell_length_a 13.1740(2)
_cell_length_b 32.1983(2)
_cell_length_c 17.9687(3)
_cell_measurement_reflns_used 8192
_cell_measurement_temperature 180(2)
_cell_measurement_theta_max 20
_cell_measurement_theta_min 3
_cell_volume 7222.67(17)
_computing_structure_refinement 'SHELXL-97 (Sheldrick, 1997)'
_computing_structure_solution 'SHELXS-97 (Sheldrick, 1990)'
_diffrn_ambient_temperature 180(2)
_diffrn_measured_fraction_theta_full 0.882
_diffrn_measured_fraction_theta_max 0.882
_diffrn_radiation_monochromator graphite
_diffrn_radiation_source 'normal focus'
_diffrn_radiation_type MoK\a
_diffrn_radiation_wavelength 0.71073
_diffrn_reflns_av_R_equivalents 0.0766
_diffrn_reflns_av_sigmaI/netI 0.2322
_diffrn_reflns_limit_h_max 8
_diffrn_reflns_limit_h_min -17
_diffrn_reflns_limit_k_max 40
_diffrn_reflns_limit_k_min -42
_diffrn_reflns_limit_l_max 23
_diffrn_reflns_limit_l_min -19
_diffrn_reflns_number 46496
_diffrn_reflns_theta_full 29.32
_diffrn_reflns_theta_max 29.32
_diffrn_reflns_theta_min 1.69
_exptl_absorpt_coefficient_mu 0.664
_exptl_absorpt_correction_T_max 0.93
_exptl_absorpt_correction_T_min 0.50
_exptl_crystal_colour yellow
_exptl_crystal_density_diffrn 1.432
_exptl_crystal_density_method 'not measured'
_exptl_crystal_description plates
_exptl_crystal_F_000 3136
_exptl_crystal_size_max 0.36
_exptl_crystal_size_mid 0.36
_exptl_crystal_size_min 0.2
_refine_diff_density_max 0.566
_refine_diff_density_min -0.477
_refine_diff_density_rms 0.070
_refine_ls_abs_structure_details 'Flack H D (1983), Acta Cryst. A39, 876-881'
_refine_ls_abs_structure_Flack 0.01(2)
_refine_ls_extinction_coef 0.00094(10)
_refine_ls_extinction_expression Fc^*^=kFc[1+0.001xFc^2^\l^3^/sin(2\q)]^-1/4^
_refine_ls_extinction_method SHELXL
_refine_ls_goodness_of_fit_ref 0.900
_refine_ls_hydrogen_treatment mixed
_refine_ls_matrix_type fullcycle
_refine_ls_number_parameters 1706
_refine_ls_number_reflns 31159
_refine_ls_number_restraints 1
_refine_ls_restrained_S_all 0.900
_refine_ls_R_factor_all 0.2412
_refine_ls_R_factor_gt 0.0662
_refine_ls_shift/su_max 0.240
_refine_ls_shift/su_mean 0.027
_refine_ls_structure_factor_coef Fsqd
_refine_ls_weighting_details 'calc w=1/[\s^2^(Fo^2^)+(0.0600P)^2^+0.0000P] where P=(Fo^2^+2Fc^2^)/3'
_refine_ls_weighting_scheme calc
_refine_ls_wR_factor_gt 0.1182
_refine_ls_wR_factor_ref 0.1700
_reflns_number_gt 10830
_reflns_number_total 31159
_reflns_threshold_expression >2sigma(I)
_cod_data_source_file b106987j.txt
_cod_data_source_block biag
_cod_original_sg_symbol_H-M P2(1)
_cod_original_formula_sum 'C147.50 H107 Ag4 F24 N16 P4'
_cod_database_code 7011034

loop_
_symmetry_equiv_pos_as_xyz
'x, y, z'
'-x, y+1/2, -z'

loop_
_atom_site_label
_atom_site_type_symbol
_atom_site_fract_x
_atom_site_fract_y
_atom_site_fract_z
_atom_site_U_iso_or_equiv
_atom_site_adp_type
_atom_site_occupancy
_atom_site_symmetry_multiplicity
_atom_site_calc_flag
_atom_site_refinement_flags
_atom_site_disorder_assembly
_atom_site_disorder_group
Ag1 Ag 0.81319(5) 0.49234(5) 1.09618(5) 0.0646(3) Uani 1 1 d . . .
Ag2 Ag 0.77332(6) 0.41666(5) 0.93588(5) 0.0728(3) Uani 1 1 d . . .
Ag3 Ag 0.94531(5) 0.66847(5) 0.44178(5) 0.0639(3) Uani 1 1 d . . .
Ag4 Ag 1.01297(6) 0.74463(5) 0.59745(5) 0.0723(3) Uani 1 1 d . . .
N11 N 0.7014(7) 0.5208(2) 1.1683(6) 0.062(2) Uani 1 1 d . . .
C12 C 0.7240(11) 0.5270(3) 1.2479(8) 0.084(4) Uani 1 1 d . . .
H12A H 0.7897 0.5173 1.2836 0.101 Uiso 1 1 calc R . .
C13 C 0.6493(15) 0.5477(4) 1.2764(9) 0.104(5) Uani 1 1 d . . .
H13A H 0.6662 0.5534 1.3310 0.125 Uiso 1 1 calc R . .
C14 C 0.5568(12) 0.5592(5) 1.2273(11) 0.105(5) Uani 1 1 d . . .
H14A H 0.5045 0.5714 1.2467 0.126 Uiso 1 1 calc R . .
C15 C 0.5351(9) 0.5537(4) 1.1491(9) 0.081(4) Uani 1 1 d . . .
H15A H 0.4690 0.5635 1.1140 0.098 Uiso 1 1 calc R . .
C16 C 0.6064(8) 0.5344(3) 1.1196(7) 0.057(3) Uani 1 1 d . . .
C17 C 0.5808(8) 0.5266(3) 1.0359(6) 0.058(3) Uani 1 1 d . . .
H17A H 0.5117 0.5338 1.0017 0.069 Uiso 1 1 calc R . .
N18 N 0.6491(6) 0.5101(2) 1.0066(5) 0.057(2) Uani 1 1 d . . .
C19 C 0.6177(7) 0.5029(3) 0.9268(6) 0.049(2) Uani 1 1 d . . .
N21 N 0.9629(6) 0.5351(3) 1.1718(5) 0.065(2) Uani 1 1 d . . .
C22 C 0.9651(9) 0.5747(4) 1.1885(7) 0.085(4) Uani 1 1 d . . .
H22A H 0.8987 0.5891 1.1747 0.102 Uiso 1 1 calc R . .
C23 C 1.0574(12) 0.5973(4) 1.2248(8) 0.094(4) Uani 1 1 d . . .
H23A H 1.0543 0.6261 1.2351 0.112 Uiso 1 1 calc R . .
C24 C 1.1494(11) 0.5773(5) 1.2445(7) 0.099(4) Uani 1 1 d . . .
H24A H 1.2144 0.5919 1.2685 0.119 Uiso 1 1 calc R . .
C25 C 1.1516(9) 0.5331(4) 1.2296(7) 0.084(4) Uani 1 1 d . . .
H25A H 1.2167 0.5179 1.2467 0.100 Uiso 1 1 calc R . .
C26 C 1.0571(8) 0.5141(4) 1.1904(6) 0.063(3) Uani 1 1 d . . .
C27 C 1.0514(8) 0.4707(3) 1.1675(6) 0.063(3) Uani 1 1 d . . .
H27A H 1.1157 0.4549 1.1844 0.076 Uiso 1 1 calc R . .
N28 N 0.9678(6) 0.4526(3) 1.1270(5) 0.057(2) Uani 1 1 d . . .
C29 C 0.9689(7) 0.4111(3) 1.1035(5) 0.053(3) Uani 1 1 d . . .
C110 C 0.5183(7) 0.4854(3) 0.8871(7) 0.079(3) Uani 1 1 d . . .
H11A H 0.4699 0.4788 0.9149 0.094 Uiso 1 1 calc R . .
C111 C 0.4901(10) 0.4773(4) 0.8070(9) 0.099(4) Uani 1 1 d . . .
H11B H 0.4215 0.4659 0.7806 0.119 Uiso 1 1 calc R . .
C112 C 0.5615(12) 0.4858(4) 0.7636(9) 0.100(4) Uani 1 1 d . . .
C113 C 0.5360(16) 0.4771(6) 0.6772(11) 0.160(8) Uani 1 1 d . . .
H11C H 0.4673 0.4670 0.6475 0.192 Uiso 1 1 calc R . .
C114 C 0.6099(19) 0.4835(7) 0.6428(11) 0.154(8) Uani 1 1 d . . .
H11D H 0.5974 0.4755 0.5897 0.185 Uiso 1 1 calc R . .
C115 C 0.7056(15) 0.5020(6) 0.6856(11) 0.153(7) Uani 1 1 d . . .
H11E H 0.7542 0.5096 0.6586 0.184 Uiso 1 1 calc R . .
C116 C 0.7331(12) 0.5097(4) 0.7609(9) 0.108(5) Uani 1 1 d . . .
H11F H 0.8016 0.5214 0.7866 0.130 Uiso 1 1 calc R . .
C117 C 0.6631(11) 0.5011(5) 0.8057(8) 0.096(4) Uani 1 1 d . . .
C118 C 0.6924(9) 0.5110(3) 0.8874(6) 0.064(3) Uani 1 1 d . . .
C119 C 0.7986(9) 0.5293(3) 0.9306(6) 0.056(3) Uani 1 1 d . . .
C120 C 0.8030(10) 0.5734(4) 0.9534(6) 0.069(3) Uani 1 1 d . . .
C121 C 0.7149(10) 0.5989(4) 0.9382(6) 0.074(3) Uani 1 1 d . . .
H12B H 0.6467 0.5884 0.9083 0.088 Uiso 1 1 calc R . .
C122 C 0.7226(14) 0.6397(5) 0.9650(8) 0.100(4) Uani 1 1 d . . .
H12C H 0.6592 0.6556 0.9566 0.120 Uiso 1 1 calc R . .
C123 C 0.8173(16) 0.6569(5) 1.0024(8) 0.104(5) Uani 1 1 d . . .
H12D H 0.8206 0.6850 1.0190 0.124 Uiso 1 1 calc R . .
C124 C 0.9108(14) 0.6341(4) 1.0170(8) 0.095(4) Uani 1 1 d . . .
H12E H 0.9782 0.6466 1.0430 0.114 Uiso 1 1 calc R . .
C125 C 0.9054(11) 0.5910(4) 0.9925(6) 0.075(3) Uani 1 1 d . . .
C126 C 0.9977(10) 0.5669(4) 1.0062(8) 0.094(4) Uani 1 1 d . . .
H12F H 1.0657 0.5785 1.0337 0.113 Uiso 1 1 calc R . .
C127 C 0.9906(8) 0.5268(4) 0.9802(7) 0.073(3) Uani 1 1 d . . .
H12G H 1.0543 0.5113 0.9875 0.088 Uiso 1 1 calc R . .
C128 C 0.8929(9) 0.5086(4) 0.9437(6) 0.063(3) Uani 1 1 d . . .
N129 N 0.8870(6) 0.4675(3) 0.9165(5) 0.056(2) Uani 1 1 d . . .
C130 C 0.9495(9) 0.4547(3) 0.8837(6) 0.068(3) Uani 1 1 d . . .
H13B H 1.0007 0.4738 0.8766 0.082 Uiso 1 1 calc R . .
C131 C 0.9511(8) 0.4117(4) 0.8541(6) 0.066(3) Uani 1 1 d . . .
C132 C 1.0137(10) 0.4015(4) 0.8099(8) 0.099(4) Uani 1 1 d . . .
H13C H 1.0596 0.4220 0.8002 0.119 Uiso 1 1 calc R . .
C133 C 1.0131(13) 0.3599(6) 0.7767(11) 0.138(6) Uani 1 1 d . . .
H13D H 1.0561 0.3520 0.7455 0.166 Uiso 1 1 calc R . .
C134 C 0.9451(16) 0.3345(5) 0.7952(10) 0.131(6) Uani 1 1 d . . .
H13E H 0.9384 0.3071 0.7744 0.157 Uiso 1 1 calc R . .
C135 C 0.8854(12) 0.3443(4) 0.8407(9) 0.114(5) Uani 1 1 d . . .
H13F H 0.8428 0.3234 0.8537 0.137 Uiso 1 1 calc R . .
N136 N 0.8844(8) 0.3843(3) 0.8694(5) 0.079(3) Uani 1 1 d . . .
C210 C 1.0530(8) 0.3976(4) 1.0751(6) 0.067(3) Uani 1 1 d . . .
H21A H 1.1059 0.4170 1.0724 0.081 Uiso 1 1 calc R . .
C211 C 1.0597(9) 0.3578(4) 1.0520(7) 0.077(3) Uani 1 1 d . . .
H21B H 1.1175 0.3495 1.0344 0.092 Uiso 1 1 calc R . .
C212 C 0.9800(9) 0.3289(3) 1.0542(7) 0.067(3) Uani 1 1 d . . .
C213 C 0.9815(11) 0.2892(4) 1.0239(8) 0.104(4) Uani 1 1 d . . .
H21C H 1.0364 0.2808 1.0034 0.124 Uiso 1 1 calc R . .
C214 C 0.8997(16) 0.2626(4) 1.0248(9) 0.129(6) Uani 1 1 d . . .
H21D H 0.8999 0.2352 1.0051 0.155 Uiso 1 1 calc R . .
C215 C 0.8177(12) 0.2738(4) 1.0531(10) 0.119(5) Uani 1 1 d . . .
H21E H 0.7655 0.2537 1.0545 0.142 Uiso 1 1 calc R . .
C216 C 0.8101(9) 0.3133(3) 1.0792(7) 0.082(4) Uani 1 1 d . . .
H21F H 0.7515 0.3212 1.0961 0.098 Uiso 1 1 calc R . .
C217 C 0.8904(9) 0.3415(3) 1.0803(6) 0.067(3) Uani 1 1 d . . .
C218 C 0.8868(8) 0.3839(3) 1.1044(6) 0.055(3) Uani 1 1 d . . .
C219 C 0.8040(7) 0.3975(3) 1.1403(6) 0.050(3) Uani 1 1 d . . .
C220 C 0.8278(9) 0.4051(3) 1.2222(6) 0.058(3) Uani 1 1 d . . .
C221 C 0.9337(9) 0.4031(3) 1.2755(7) 0.071(3) Uani 1 1 d . . .
H22B H 0.9905 0.3947 1.2569 0.086 Uiso 1 1 calc R . .
C222 C 0.9553(10) 0.4130(3) 1.3527(7) 0.072(3) Uani 1 1 d . . .
H22C H 1.0277 0.4121 1.3859 0.086 Uiso 1 1 calc R . .
C223 C 0.8803(13) 0.4240(4) 1.3840(8) 0.097(4) Uani 1 1 d . . .
H22D H 0.8980 0.4292 1.4388 0.116 Uiso 1 1 calc R . .
C224 C 0.7735(13) 0.4278(4) 1.3337(8) 0.098(4) Uani 1 1 d . . .
H22E H 0.7195 0.4374 1.3541 0.117 Uiso 1 1 calc R . .
C225 C 0.7469(9) 0.4175(3) 1.2536(7) 0.066(3) Uani 1 1 d . . .
C226 C 0.6403(10) 0.4215(4) 1.2000(9) 0.100(4) Uani 1 1 d . . .
H22F H 0.5848 0.4301 1.2197 0.119 Uiso 1 1 calc R . .
C227 C 0.6157(7) 0.4135(4) 1.1218(7) 0.071(3) Uani 1 1 d . . .
H22G H 0.5439 0.4158 1.0879 0.085 Uiso 1 1 calc R . .
C228 C 0.6957(8) 0.4020(3) 1.0925(6) 0.055(3) Uani 1 1 d . . .
N229 N 0.6710(7) 0.3946(3) 1.0115(6) 0.072(3) Uani 1 1 d . . .
C230 C 0.5808(9) 0.3767(3) 0.9729(8) 0.081(4) Uani 1 1 d . . .
H23B H 0.5362 0.3669 1.0015 0.098 Uiso 1 1 calc R . .
C231 C 0.5451(11) 0.3711(4) 0.8876(9) 0.099(4) Uani 1 1 d . . .
C232 C 0.4416(10) 0.3595(4) 0.8489(10) 0.103(5) Uani 1 1 d . . .
H23C H 0.3934 0.3526 0.8767 0.124 Uiso 1 1 calc R . .
C233 C 0.4109(13) 0.3580(6) 0.7701(12) 0.132(6) Uani 1 1 d . . .
H23D H 0.3398 0.3490 0.7441 0.159 Uiso 1 1 calc R . .
C234 C 0.4706(16) 0.3681(6) 0.7239(11) 0.157(8) Uani 1 1 d . . .
H23E H 0.4465 0.3671 0.6681 0.188 Uiso 1 1 calc R . .
C235 C 0.5701(14) 0.3800(5) 0.7690(9) 0.132(6) Uani 1 1 d . . .
H23F H 0.6177 0.3869 0.7408 0.159 Uiso 1 1 calc R . .
N236 N 0.6118(8) 0.3835(3) 0.8479(7) 0.090(3) Uani 1 1 d . . .
N31 N 0.9154(7) 0.8003(3) 0.6344(7) 0.067(2) Uani 1 1 d . . .
C32 C 0.9016(10) 0.8078(4) 0.7052(8) 0.080(4) Uani 1 1 d . . .
H32A H 0.9408 0.7920 0.7497 0.096 Uiso 1 1 calc R . .
C33 C 0.8309(12) 0.8384(5) 0.7135(10) 0.103(5) Uani 1 1 d . . .
H33A H 0.8221 0.8438 0.7631 0.123 Uiso 1 1 calc R . .
C34 C 0.7747(10) 0.8602(4) 0.6479(12) 0.097(5) Uani 1 1 d . . .
H34A H 0.7252 0.8805 0.6531 0.116 Uiso 1 1 calc R . .
C35 C 0.7857(9) 0.8542(4) 0.5726(10) 0.093(4) Uani 1 1 d . . .
H35A H 0.7472 0.8700 0.5279 0.111 Uiso 1 1 calc R . .
C36 C 0.8600(9) 0.8220(4) 0.5698(9) 0.073(3) Uani 1 1 d . . .
C37 C 0.8746(8) 0.8114(3) 0.4942(8) 0.069(3) Uani 1 1 d . . .
H37A H 0.8406 0.8282 0.4497 0.082 Uiso 1 1 calc R . .
N38 N 0.9299(6) 0.7813(2) 0.4861(5) 0.055(2) Uani 1 1 d . . .
C39 C 0.9351(7) 0.7702(3) 0.4101(7) 0.052(3) Uani 1 1 d . . .
N41 N 1.1705(7) 0.7567(4) 0.7050(6) 0.089(3) Uani 1 1 d . . .
C42 C 1.2229(12) 0.7948(5) 0.7215(9) 0.105(5) Uani 1 1 d . . .
H42A H 1.1920 0.8188 0.6924 0.126 Uiso 1 1 calc R . .
C43 C 1.3151(19) 0.7972(6) 0.7772(15) 0.147(9) Uani 1 1 d . . .
H43A H 1.3511 0.8232 0.7858 0.177 Uiso 1 1 calc R . .
C44 C 1.3571(13) 0.7685(9) 0.8182(14) 0.175(12) Uani 1 1 d . . .
H44A H 1.4235 0.7730 0.8582 0.210 Uiso 1 1 calc R . .
C45 C 1.3085(12) 0.7248(6) 0.8087(9) 0.156(8) Uani 1 1 d . . .
H45A H 1.3414 0.7021 0.8412 0.187 Uiso 1 1 calc R . .
C46 C 1.2072(10) 0.7213(6) 0.7454(8) 0.107(5) Uani 1 1 d . . .
C47 C 1.1463(9) 0.6830(4) 0.7192(7) 0.078(4) Uani 1 1 d . . .
H47A H 1.1677 0.6585 0.7496 0.094 Uiso 1 1 calc R . .
N48 N 1.0679(6) 0.6816(3) 0.6586(5) 0.061(2) Uani 1 1 d . . .
C310 C 0.8398(7) 0.7728(3) 0.3429(7) 0.059(3) Uani 1 1 d . . .
H31A H 0.7749 0.7818 0.3499 0.071 Uiso 1 1 calc R . .
C311 C 0.8403(9) 0.7626(3) 0.2705(7) 0.066(3) Uani 1 1 d . . .
H31B H 0.7778 0.7666 0.2266 0.079 Uiso 1 1 calc R . .
C312 C 0.9331(7) 0.7460(3) 0.2597(6) 0.057(3) Uani 1 1 d . . .
C313 C 0.9355(10) 0.7335(3) 0.1818(7) 0.079(3) Uani 1 1 d . . .
H31C H 0.8731 0.7359 0.1372 0.094 Uiso 1 1 calc R . .
C314 C 1.0266(11) 0.7186(4) 0.1742(7) 0.077(3) Uani 1 1 d . . .
H31D H 1.0271 0.7107 0.1234 0.093 Uiso 1 1 calc R . .
C315 C 1.1206(9) 0.7142(3) 0.2371(7) 0.070(3) Uani 1 1 d . . .
H31E H 1.1830 0.7034 0.2285 0.084 Uiso 1 1 calc R . .
C316 C 1.1236(8) 0.7256(3) 0.3126(7) 0.061(3) Uani 1 1 d . . .
H31F H 1.1884 0.7227 0.3550 0.073 Uiso 1 1 calc R . .
C317 C 1.0287(7) 0.7419(3) 0.3275(6) 0.055(3) Uani 1 1 d . . .
C318 C 1.0260(7) 0.7543(3) 0.4010(6) 0.042(2) Uani 1 1 d . . .
C319 C 1.1314(8) 0.7544(3) 0.4701(6) 0.057(3) Uani 1 1 d . . .
C320 C 1.1863(9) 0.7944(4) 0.4889(7) 0.074(3) Uani 1 1 d . . .
C321 C 1.1464(11) 0.8326(5) 0.4508(9) 0.108(5) Uani 1 1 d . . .
H32B H 1.0783 0.8336 0.4113 0.129 Uiso 1 1 calc R . .
C322 C 1.2057(15) 0.8676(4) 0.4710(12) 0.134(6) Uani 1 1 d . . .
H32C H 1.1788 0.8935 0.4476 0.160 Uiso 1 1 calc R . .
C323 C 1.3088(16) 0.8648(7) 0.5280(13) 0.151(8) Uani 1 1 d . . .
H32D H 1.3535 0.8887 0.5360 0.181 Uiso 1 1 calc R . .
C324 C 1.3487(12) 0.8305(6) 0.5720(11) 0.123(6) Uani 1 1 d . . .
H32E H 1.4123 0.8318 0.6159 0.148 Uiso 1 1 calc R . .
C325 C 1.2936(10) 0.7943(5) 0.5506(8) 0.084(4) Uani 1 1 d . . .
C326 C 1.3314(8) 0.7561(5) 0.5874(7) 0.091(4) Uani 1 1 d . . .
H32F H 1.3977 0.7558 0.6289 0.109 Uiso 1 1 calc R . .
C327 C 1.2768(8) 0.7192(4) 0.5661(7) 0.079(4) Uani 1 1 d . . .
H32G H 1.3062 0.6944 0.5930 0.095 Uiso 1 1 calc R . .
C328 C 1.1795(7) 0.7177(4) 0.5061(6) 0.060(3) Uani 1 1 d . . .
N329 N 1.1257(6) 0.6796(3) 0.4795(5) 0.055(2) Uani 1 1 d . . .
C330 C 1.1816(8) 0.6477(4) 0.4759(6) 0.064(3) Uani 1 1 d . . .
H33B H 1.2571 0.6510 0.4902 0.077 Uiso 1 1 calc R . .
C331 C 1.1381(9) 0.6072(3) 0.4516(6) 0.058(3) Uani 1 1 d . . .
C332 C 1.2003(10) 0.5707(5) 0.4560(7) 0.089(4) Uani 1 1 d . . .
H33C H 1.2761 0.5732 0.4758 0.107 Uiso 1 1 calc R . .
C333 C 1.1573(12) 0.5321(5) 0.4333(10) 0.108(5) Uani 1 1 d . . .
H33D H 1.2008 0.5082 0.4373 0.129 Uiso 1 1 calc R . .
C334 C 1.0495(14) 0.5303(4) 0.4051(9) 0.110(5) Uani 1 1 d . . .
H33E H 1.0156 0.5044 0.3879 0.132 Uiso 1 1 calc R . .
C335 C 0.9846(9) 0.5669(4) 0.4003(7) 0.071(3) Uani 1 1 d . . .
H33F H 0.9088 0.5645 0.3806 0.085 Uiso 1 1 calc R . .
N336 N 1.0286(7) 0.6039(3) 0.4230(5) 0.058(2) Uani 1 1 d . . .
C409 C 1.0210(9) 0.6420(4) 0.6314(6) 0.064(3) Uani 1 1 d . . .
C410 C 1.0868(8) 0.6085(4) 0.6319(6) 0.069(3) Uani 1 1 d . . .
H41A H 1.1622 0.6115 0.6539 0.083 Uiso 1 1 calc R . .
C411 C 1.0463(10) 0.5727(4) 0.6024(7) 0.080(4) Uani 1 1 d . . .
H41B H 1.0933 0.5505 0.6008 0.096 Uiso 1 1 calc R . .
C412 C 0.9310(9) 0.5659(3) 0.5719(6) 0.066(3) Uani 1 1 d . . .
C413 C 0.8873(11) 0.5256(3) 0.5395(8) 0.083(4) Uani 1 1 d . . .
H41C H 0.9335 0.5028 0.5404 0.099 Uiso 1 1 calc R . .
C414 C 0.7813(12) 0.5216(3) 0.5085(8) 0.088(4) Uani 1 1 d . . .
H41D H 0.7518 0.4955 0.4875 0.106 Uiso 1 1 calc R . .
C415 C 0.7133(10) 0.5549(4) 0.5066(7) 0.083(4) Uani 1 1 d . . .
H41E H 0.6381 0.5512 0.4844 0.099 Uiso 1 1 calc R . .
C416 C 0.7528(9) 0.5933(3) 0.5364(6) 0.065(3) Uani 1 1 d . . .
H41F H 0.7040 0.6153 0.5344 0.078 Uiso 1 1 calc R . .
C417 C 0.8623(8) 0.6006(3) 0.5691(6) 0.058(3) Uani 1 1 d . . .
C418 C 0.9098(8) 0.6411(3) 0.5997(6) 0.057(3) Uani 1 1 d . . .
C419 C 0.8410(7) 0.6749(3) 0.6067(7) 0.058(3) Uani 1 1 d . . .
C420 C 0.8302(9) 0.6866(4) 0.6795(7) 0.070(3) Uani 1 1 d . . .
C421 C 0.8920(10) 0.6670(4) 0.7503(8) 0.100(4) Uani 1 1 d . . .
H42B H 0.9414 0.6461 0.7473 0.120 Uiso 1 1 calc R . .
C422 C 0.8848(16) 0.6761(7) 0.8197(11) 0.172(8) Uani 1 1 d . . .
H42C H 0.9209 0.6598 0.8645 0.207 Uiso 1 1 calc R . .
C423 C 0.822(2) 0.7106(7) 0.8257(11) 0.167(8) Uani 1 1 d . . .
H42D H 0.8233 0.7200 0.8761 0.200 Uiso 1 1 calc R . .
C424 C 0.7571(12) 0.7315(5) 0.7581(10) 0.108(5) Uani 1 1 d . . .
H42E H 0.7103 0.7533 0.7618 0.130 Uiso 1 1 calc R . .
C425 C 0.7647(10) 0.7188(4) 0.6848(8) 0.082(3) Uani 1 1 d . . .
C426 C 0.7008(9) 0.7393(4) 0.6162(9) 0.079(3) Uani 1 1 d . . .
H42F H 0.6529 0.7606 0.6201 0.094 Uiso 1 1 calc R . .
C427 C 0.7078(8) 0.7282(3) 0.5423(7) 0.068(3) Uani 1 1 d . . .
H42G H 0.6676 0.7427 0.4963 0.082 Uiso 1 1 calc R . .
C428 C 0.7778(7) 0.6940(3) 0.5378(7) 0.054(3) Uani 1 1 d . . .
N429 N 0.7873(6) 0.6834(2) 0.4629(6) 0.055(2) Uani 1 1 d . . .
C430 C 0.7040(8) 0.6825(3) 0.4034(7) 0.061(3) Uani 1 1 d . . .
H43B H 0.6370 0.6889 0.4099 0.073 Uiso 1 1 calc R . .
C431 C 0.7068(8) 0.6723(3) 0.3285(7) 0.062(3) Uani 1 1 d . . .
C432 C 0.6139(8) 0.6729(5) 0.2586(8) 0.099(4) Uani 1 1 d . . .
H43C H 0.5448 0.6786 0.2621 0.119 Uiso 1 1 calc R . .
C433 C 0.6268(10) 0.6653(4) 0.1886(8) 0.098(4) Uani 1 1 d . . .
H43D H 0.5667 0.6674 0.1423 0.117 Uiso 1 1 calc R . .
C434 C 0.7239(12) 0.6545(4) 0.1820(9) 0.110(5) Uani 1 1 d . . .
H43E H 0.7316 0.6468 0.1330 0.131 Uiso 1 1 calc R . .
C435 C 0.8109(9) 0.6554(3) 0.2506(9) 0.079(4) Uani 1 1 d . . .
H43F H 0.8799 0.6503 0.2465 0.094 Uiso 1 1 calc R . .
N436 N 0.8041(6) 0.6629(3) 0.3205(5) 0.060(2) Uani 1 1 d . . .
P1 P 0.6620(3) 0.77938(14) 0.9883(3) 0.1061(14) Uani 1 1 d . . .
F11 F 0.6630(11) 0.7553(6) 1.0581(9) 0.314(11) Uani 1 1 d . . .
F12 F 0.6676(15) 0.8009(4) 0.9155(10) 0.301(9) Uani 1 1 d . . .
F13 F 0.7192(8) 0.8141(3) 1.0442(8) 0.216(6) Uani 1 1 d . . .
F14 F 0.6097(7) 0.7458(4) 0.9321(8) 0.221(6) Uani 1 1 d . . .
F15 F 0.5510(8) 0.8001(4) 0.9771(8) 0.249(8) Uani 1 1 d . . .
F16 F 0.7735(7) 0.7603(3) 0.9974(6) 0.174(4) Uani 1 1 d . . .
P2 P 0.4345(3) 0.46796(13) 0.3771(3) 0.0979(13) Uani 1 1 d . . .
F21 F 0.5524(7) 0.4757(4) 0.4181(8) 0.230(6) Uani 1 1 d . . .
F22 F 0.3139(6) 0.4605(3) 0.3395(8) 0.229(7) Uani 1 1 d . . .
F23 F 0.4271(10) 0.5016(4) 0.3164(9) 0.251(7) Uani 1 1 d . . .
F24 F 0.4330(12) 0.4361(5) 0.4394(9) 0.275(8) Uani 1 1 d . . .
F25 F 0.4147(14) 0.5022(5) 0.4292(12) 0.300(9) Uani 1 1 d . . .
F26 F 0.4556(10) 0.4316(5) 0.3318(10) 0.291(9) Uani 1 1 d . . .
P3 P 0.8458(3) 0.92791(14) 0.3765(2) 0.1004(12) Uani 1 1 d . . .
F31 F 0.8797(10) 0.8834(3) 0.3583(9) 0.224(6) Uani 1 1 d . . .
F32 F 0.8120(14) 0.9712(4) 0.3824(9) 0.272(8) Uani 1 1 d . . .
F33 F 0.7468(7) 0.9102(4) 0.3914(6) 0.189(4) Uani 1 1 d . . .
F34 F 0.9439(8) 0.9467(3) 0.3584(7) 0.196(5) Uani 1 1 d . . .
F35 F 0.9062(10) 0.9257(6) 0.4625(6) 0.269(8) Uani 1 1 d . . .
F36 F 0.7879(8) 0.9307(4) 0.2866(6) 0.187(4) Uani 1 1 d . . .
P4 P 1.2873(3) 0.64914(15) 0.0830(3) 0.1164(15) Uani 1 1 d . . .
F41 F 1.3746(8) 0.6431(5) 0.1605(7) 0.231(6) Uani 1 1 d . . .
F42 F 1.2053(11) 0.6604(3) 0.0053(7) 0.252(8) Uani 1 1 d . . .
F43 F 1.3011(15) 0.6953(4) 0.1027(11) 0.309(9) Uani 1 1 d . . .
F44 F 1.2642(9) 0.6050(4) 0.0641(8) 0.212(5) Uani 1 1 d . . .
F45 F 1.3701(10) 0.6466(5) 0.0451(7) 0.237(7) Uani 1 1 d . . .
F46 F 1.2021(8) 0.6494(4) 0.1253(9) 0.223(6) Uani 1 1 d . . .
C011 C 0.7099(11) 0.9236(7) 1.0150(15) 0.143(7) Uani 1 1 d G . .
H01A H 0.7169 0.9007 1.0495 0.172 Uiso 1 1 calc R . .
C012 C 0.6800(9) 0.9172(5) 0.9344(18) 0.137(7) Uani 1 1 d G . .
H01B H 0.6665 0.8899 0.9138 0.164 Uiso 1 1 calc R . .
C013 C 0.6697(8) 0.9508(10) 0.8840(7) 0.190(13) Uani 1 1 d G . .
H01C H 0.6493 0.9464 0.8289 0.227 Uiso 1 1 calc R . .
C014 C 0.6894(11) 0.9908(7) 0.9141(17) 0.223(17) Uani 1 1 d G . .
H01D H 0.6824 1.0138 0.8797 0.267 Uiso 1 1 calc R . .
C015 C 0.7193(10) 0.9973(5) 0.9948(19) 0.189(13) Uani 1 1 d G . .
H01E H 0.7327 1.0246 1.0154 0.227 Uiso 1 1 calc R . .
C016 C 0.7295(8) 0.9637(10) 1.0452(8) 0.194(11) Uani 1 1 d G . .
H01F H 0.7500 0.9681 1.1003 0.233 Uiso 1 1 calc R . .
C021 C 1.4791(8) 0.6599(9) 0.5061(6) 0.135(7) Uani 1 1 d G . .
H02A H 1.5072 0.6646 0.5612 0.162 Uiso 1 1 calc R . .
C022 C 1.4426(12) 0.6932(4) 0.4554(16) 0.132(7) Uani 1 1 d G . .
H02B H 1.4459 0.7206 0.4757 0.159 Uiso 1 1 calc R . .
C023 C 1.4014(9) 0.6864(7) 0.3749(14) 0.181(11) Uani 1 1 d G . .
H02C H 1.3765 0.7092 0.3402 0.218 Uiso 1 1 calc R . .
C024 C 1.3967(9) 0.6464(10) 0.3452(7) 0.155(10) Uani 1 1 d G . .
H02D H 1.3686 0.6417 0.2902 0.186 Uiso 1 1 calc R . .
C025 C 1.4332(13) 0.6131(5) 0.3960(18) 0.159(9) Uani 1 1 d G . .
H02E H 1.4299 0.5857 0.3756 0.191 Uiso 0.50 1 calc PR . .
C026 C 1.4743(10) 0.6199(6) 0.4764(16) 0.165(9) Uani 1 1 d G . .
H02F H 1.4992 0.5971 0.5111 0.198 Uiso 1 1 calc R . .
C031 C 1.2366(11) 0.5904(4) 0.8677(8) 0.059(6) Uiso 0.50 1 d PG . .
H03A H 1.2812 0.6113 0.8990 0.071 Uiso 0.50 1 calc PR . .
C032 C 1.1280(11) 0.5896(4) 0.8591(9) 0.078(7) Uiso 0.50 1 d PG . .
H03B H 1.0983 0.6099 0.8845 0.094 Uiso 0.50 1 calc PR . .
C033 C 1.0627(9) 0.5590(5) 0.8133(10) 0.095(8) Uiso 0.50 1 d PG . .
H03C H 0.9884 0.5585 0.8074 0.114 Uiso 0.50 1 calc PR . .
C034 C 1.1061(14) 0.5293(5) 0.7761(10) 0.109(9) Uiso 0.50 1 d PG . .
H03D H 1.0615 0.5085 0.7448 0.130 Uiso 0.50 1 calc PR . .
C035 C 1.2147(14) 0.5302(5) 0.7847(10) 0.120(10) Uiso 0.50 1 d PG . .
H03E H 1.2444 0.5099 0.7593 0.144 Uiso 0.50 1 calc PR . .
C036 C 1.2800(10) 0.5607(5) 0.8305(10) 0.117(9) Uiso 0.50 1 d PG . .
H03F H 1.3543 0.5613 0.8364 0.140 Uiso 0.50 1 calc PR . .
C041 C 0.5951(11) 0.6380(5) 0.7305(10) 0.095(8) Uiso 0.50 1 d PG . .
H04A H 0.6587 0.6542 0.7462 0.114 Uiso 0.50 1 calc PR . .
C042 C 0.5055(15) 0.6509(4) 0.7492(9) 0.108(9) Uiso 0.50 1 d PG . .
H04B H 0.5078 0.6759 0.7777 0.129 Uiso 0.50 1 calc PR . .
C043 C 0.4125(12) 0.6271(6) 0.7262(11) 0.132(11) Uiso 0.50 1 d PG . .
H04C H 0.3513 0.6359 0.7390 0.158 Uiso 0.50 1 calc PR . .
C044 C 0.4092(12) 0.5905(5) 0.6845(10) 0.092(7) Uiso 0.50 1 d PG . .
H04D H 0.3456 0.5743 0.6687 0.111 Uiso 0.50 1 calc PR . .
C045 C 0.4988(15) 0.5776(4) 0.6658(10) 0.113(9) Uiso 0.50 1 d PG . .
H04E H 0.4965 0.5526 0.6372 0.136 Uiso 0.50 1 calc PR . .
C046 C 0.5918(12) 0.6014(6) 0.6888(11) 0.154(12) Uiso 0.50 1 d PG . .
H04F H 0.6530 0.5926 0.6760 0.185 Uiso 0.50 1 calc PR . .
C051 C 0.530(2) 0.7712(8) 0.3025(16) 0.047(9) Uiso 0.25 1 d PG . .
H05A H 0.5773 0.7584 0.2790 0.056 Uiso 0.25 1 calc PR . .
C052 C 0.5701(16) 0.7886(9) 0.3769(16) 0.088(14) Uiso 0.25 1 d PG . .
H05B H 0.6448 0.7877 0.4044 0.106 Uiso 0.25 1 calc PR . .
C053 C 0.501(2) 0.8073(9) 0.4112(13) 0.080(14) Uiso 0.25 1 d PG . .
H05C H 0.5284 0.8192 0.4621 0.096 Uiso 0.25 1 calc PR . .
C054 C 0.392(2) 0.8086(8) 0.3710(17) 0.093(15) Uiso 0.25 1 d PG . .
H05D H 0.3444 0.8214 0.3945 0.112 Uiso 0.25 1 calc PR . .
C055 C 0.3515(15) 0.7912(9) 0.2966(17) 0.055(10) Uiso 0.25 1 d PG . .
H05E H 0.2768 0.7921 0.2691 0.066 Uiso 0.25 1 calc PR . .
C056 C 0.421(2) 0.7725(9) 0.2623(13) 0.15(2) Uiso 0.25 1 d PG . .
H05F H 0.3933 0.7606 0.2114 0.178 Uiso 0.25 1 calc PR . .

loop_
_atom_site_aniso_label
_atom_site_aniso_U_11
_atom_site_aniso_U_22
_atom_site_aniso_U_33
_atom_site_aniso_U_23
_atom_site_aniso_U_13
_atom_site_aniso_U_12
Ag1 0.0437(4) 0.0724(6) 0.0724(6) -0.0036(5) 0.0110(4) 0.0105(4)
Ag2 0.0636(5) 0.0791(6) 0.0826(7) -0.0018(5) 0.0331(5) -0.0104(5)
Ag3 0.0393(4) 0.0723(6) 0.0783(6) 0.0018(5) 0.0163(4) 0.0062(4)
Ag4 0.0702(6) 0.0704(6) 0.0722(7) 0.0011(5) 0.0170(5) 0.0077(5)
N11 0.060(6) 0.065(6) 0.062(7) 0.011(5) 0.021(5) 0.003(4)
C12 0.129(11) 0.059(8) 0.065(10) -0.003(7) 0.031(8) -0.014(7)
C13 0.157(15) 0.108(11) 0.077(11) -0.022(9) 0.081(12) -0.011(10)
C14 0.086(11) 0.132(13) 0.112(14) -0.012(11) 0.052(10) 0.007(9)
C15 0.059(8) 0.097(9) 0.098(11) -0.019(8) 0.039(7) -0.004(6)
C16 0.042(6) 0.047(6) 0.091(9) -0.003(6) 0.035(6) 0.001(5)
C17 0.053(6) 0.074(7) 0.051(8) -0.002(6) 0.023(6) 0.010(5)
N18 0.052(5) 0.064(6) 0.055(6) 0.000(4) 0.018(5) 0.000(4)
C19 0.047(6) 0.059(7) 0.038(7) 0.006(5) 0.010(5) 0.009(5)
N21 0.047(5) 0.053(6) 0.082(7) -0.007(5) 0.005(4) 0.007(4)
C22 0.062(8) 0.085(10) 0.090(10) -0.001(8) -0.001(7) 0.034(7)
C23 0.085(10) 0.081(9) 0.106(11) -0.016(8) 0.017(8) -0.012(9)
C24 0.087(10) 0.116(12) 0.088(10) -0.028(9) 0.020(8) -0.055(10)
C25 0.058(8) 0.069(8) 0.106(10) -0.006(7) 0.001(7) -0.017(6)
C26 0.042(7) 0.069(8) 0.069(8) -0.006(6) 0.005(5) -0.003(6)
C27 0.039(6) 0.067(8) 0.078(8) -0.001(6) 0.010(5) -0.008(6)
N28 0.042(5) 0.051(5) 0.076(7) -0.006(5) 0.014(4) 0.007(4)
C29 0.035(5) 0.062(8) 0.059(7) 0.003(6) 0.012(5) 0.016(5)
C110 0.041(6) 0.093(9) 0.084(10) -0.009(7) -0.006(6) 0.007(6)
C111 0.066(8) 0.127(12) 0.078(11) -0.004(9) -0.016(8) -0.003(8)
C112 0.095(11) 0.099(10) 0.085(12) 0.012(9) 0.001(9) 0.019(9)
C113 0.159(18) 0.196(19) 0.065(13) -0.022(13) -0.047(12) 0.032(15)
C114 0.20(2) 0.20(2) 0.079(14) -0.014(13) 0.066(15) 0.010(17)
C115 0.146(15) 0.22(2) 0.089(14) -0.020(13) 0.032(11) -0.070(14)
C116 0.125(12) 0.124(12) 0.063(10) -0.004(9) 0.014(10) 0.008(9)
C117 0.081(10) 0.139(12) 0.065(10) 0.018(9) 0.020(8) 0.028(9)
C118 0.092(9) 0.062(7) 0.034(7) 0.016(5) 0.016(6) 0.017(6)
C119 0.083(8) 0.052(7) 0.038(6) -0.008(5) 0.024(6) -0.005(6)
C120 0.094(10) 0.076(9) 0.053(8) 0.001(6) 0.046(7) 0.006(8)
C121 0.109(10) 0.059(8) 0.057(8) 0.003(6) 0.033(6) 0.035(7)
C122 0.129(13) 0.079(11) 0.090(11) 0.014(8) 0.034(10) 0.021(9)
C123 0.165(15) 0.082(12) 0.076(10) 0.037(9) 0.057(10) 0.026(12)
C124 0.162(15) 0.060(9) 0.085(10) -0.006(8) 0.070(10) -0.033(9)
C125 0.085(9) 0.092(10) 0.054(8) 0.000(7) 0.027(7) -0.023(8)
C126 0.066(9) 0.077(10) 0.139(13) -0.030(9) 0.033(8) -0.024(7)
C127 0.060(7) 0.086(9) 0.081(9) -0.027(7) 0.035(6) -0.026(6)
C128 0.055(7) 0.064(8) 0.078(8) -0.005(6) 0.034(6) -0.008(6)
N129 0.053(5) 0.058(6) 0.072(6) 0.002(5) 0.038(5) -0.004(4)
C130 0.075(8) 0.066(8) 0.070(9) -0.019(6) 0.033(6) -0.024(6)
C131 0.056(7) 0.082(9) 0.072(8) 0.006(7) 0.036(6) 0.000(6)
C132 0.128(11) 0.083(10) 0.120(12) -0.012(8) 0.088(9) -0.003(8)
C133 0.128(14) 0.132(16) 0.191(18) -0.018(14) 0.102(13) -0.011(11)
C134 0.170(17) 0.109(14) 0.146(16) -0.012(11) 0.096(13) 0.059(12)
C135 0.143(13) 0.050(9) 0.154(15) -0.012(9) 0.056(11) -0.014(8)
N136 0.093(7) 0.082(8) 0.075(7) 0.002(6) 0.044(6) 0.005(6)
C210 0.054(7) 0.068(8) 0.079(8) 0.002(6) 0.021(6) 0.000(5)
C211 0.076(8) 0.066(8) 0.094(10) 0.002(7) 0.036(7) 0.014(7)
C212 0.077(8) 0.044(7) 0.082(9) -0.005(6) 0.031(7) 0.008(6)
C213 0.109(11) 0.071(10) 0.130(13) -0.003(9) 0.036(9) -0.003(8)
C214 0.221(19) 0.050(9) 0.149(15) -0.019(9) 0.105(14) 0.016(11)
C215 0.148(14) 0.067(10) 0.171(16) -0.041(10) 0.096(12) -0.045(9)
C216 0.100(9) 0.038(7) 0.115(11) -0.008(7) 0.045(8) -0.023(6)
C217 0.074(8) 0.058(8) 0.065(8) 0.003(6) 0.015(6) 0.002(6)
C218 0.060(7) 0.047(7) 0.059(7) 0.003(5) 0.020(5) 0.000(5)
C219 0.051(6) 0.045(6) 0.060(8) 0.010(5) 0.027(5) 0.010(5)
C220 0.085(8) 0.040(6) 0.054(8) 0.001(5) 0.031(7) 0.003(5)
C221 0.072(8) 0.055(7) 0.081(10) 0.013(6) 0.016(7) 0.033(6)
C222 0.090(9) 0.069(8) 0.054(8) 0.007(7) 0.020(7) 0.015(7)
C223 0.120(12) 0.108(11) 0.065(9) 0.024(8) 0.035(9) 0.024(9)
C224 0.154(14) 0.094(10) 0.080(11) 0.003(8) 0.085(10) 0.006(9)
C225 0.081(8) 0.066(7) 0.065(8) 0.006(7) 0.044(7) -0.011(6)
C226 0.069(9) 0.120(11) 0.125(13) 0.004(10) 0.052(9) 0.010(8)
C227 0.039(6) 0.109(9) 0.065(8) -0.005(8) 0.018(6) -0.019(6)
C228 0.053(7) 0.059(7) 0.056(8) -0.007(6) 0.022(6) -0.004(5)
N229 0.061(6) 0.076(6) 0.079(8) 0.007(5) 0.021(5) -0.012(5)
C230 0.076(9) 0.083(9) 0.080(10) -0.006(7) 0.017(7) -0.030(7)
C231 0.088(10) 0.106(11) 0.091(12) 0.004(9) 0.012(9) -0.037(8)
C232 0.067(9) 0.122(11) 0.103(12) -0.022(9) 0.003(8) -0.043(7)
C233 0.096(12) 0.188(18) 0.100(16) -0.010(13) 0.014(11) -0.034(11)
C234 0.137(16) 0.194(18) 0.086(14) 0.003(13) -0.041(13) -0.039(13)
C235 0.142(15) 0.191(17) 0.054(10) 0.018(10) 0.018(10) -0.013(12)
N236 0.080(7) 0.101(8) 0.073(8) -0.007(6) 0.001(6) -0.008(6)
N31 0.063(6) 0.059(6) 0.082(8) -0.014(6) 0.029(6) -0.005(4)
C32 0.095(9) 0.065(8) 0.099(11) -0.026(7) 0.057(8) -0.005(7)
C33 0.098(11) 0.115(13) 0.106(13) -0.039(11) 0.048(10) -0.034(9)
C34 0.075(9) 0.086(10) 0.150(15) -0.052(11) 0.064(10) -0.002(7)
C35 0.081(9) 0.059(8) 0.149(14) -0.015(8) 0.052(9) -0.003(7)
C36 0.066(8) 0.060(8) 0.097(11) -0.005(8) 0.030(8) -0.020(6)
C37 0.059(7) 0.059(8) 0.089(10) 0.010(7) 0.025(7) -0.001(6)
N38 0.046(5) 0.042(5) 0.083(7) -0.004(5) 0.028(5) 0.002(4)
C39 0.039(6) 0.039(6) 0.077(8) 0.001(6) 0.015(6) -0.003(5)
N41 0.062(6) 0.108(9) 0.097(9) -0.045(7) 0.027(6) -0.018(6)
C42 0.087(10) 0.134(13) 0.101(12) -0.051(10) 0.041(9) -0.046(10)
C43 0.13(2) 0.107(15) 0.20(2) -0.065(15) 0.049(17) 0.001(12)
C44 0.058(11) 0.24(3) 0.21(2) -0.17(2) 0.011(12) -0.044(14)
C45 0.115(12) 0.184(17) 0.122(14) -0.047(12) -0.027(11) 0.084(12)
C46 0.063(9) 0.145(14) 0.090(11) -0.016(10) -0.009(8) 0.039(9)
C47 0.067(8) 0.089(10) 0.060(8) -0.006(7) -0.007(7) 0.001(7)
N48 0.056(5) 0.071(6) 0.050(6) -0.001(5) 0.007(5) 0.009(4)
C310 0.044(6) 0.058(7) 0.073(8) 0.000(6) 0.015(6) 0.015(5)
C311 0.068(8) 0.065(7) 0.065(9) 0.010(6) 0.023(6) 0.009(6)
C312 0.048(6) 0.056(6) 0.056(7) 0.019(6) -0.001(5) -0.010(5)
C313 0.094(9) 0.073(9) 0.062(9) -0.001(7) 0.016(7) -0.007(7)
C314 0.089(9) 0.088(9) 0.062(9) -0.024(7) 0.033(8) -0.010(7)
C315 0.080(8) 0.072(8) 0.069(9) -0.025(7) 0.041(7) -0.016(6)
C316 0.048(6) 0.061(7) 0.075(9) -0.002(6) 0.021(6) -0.011(5)
C317 0.050(6) 0.054(6) 0.060(7) 0.010(6) 0.016(5) -0.008(5)
C318 0.031(5) 0.047(6) 0.048(7) 0.007(5) 0.013(5) -0.011(4)
C319 0.059(7) 0.073(8) 0.052(7) -0.014(6) 0.037(6) -0.016(6)
C320 0.057(8) 0.086(10) 0.090(10) -0.018(8) 0.038(7) -0.016(7)
C321 0.107(11) 0.090(11) 0.142(14) -0.018(10) 0.063(10) -0.034(9)
C322 0.151(15) 0.050(9) 0.24(2) -0.046(11) 0.122(15) -0.035(10)
C323 0.106(15) 0.150(19) 0.20(2) -0.085(16) 0.057(14) -0.095(14)
C324 0.090(11) 0.131(15) 0.133(16) -0.060(13) 0.015(10) -0.032(12)
C325 0.069(9) 0.094(10) 0.094(10) -0.046(9) 0.033(8) -0.025(8)
C326 0.038(7) 0.152(14) 0.073(9) -0.047(10) 0.002(6) -0.011(8)
C327 0.041(6) 0.130(11) 0.068(8) -0.031(8) 0.019(6) -0.002(7)
C328 0.032(6) 0.092(9) 0.053(7) -0.008(6) 0.007(5) 0.006(6)
N329 0.049(5) 0.057(6) 0.058(6) 0.001(5) 0.017(4) 0.003(5)
C330 0.044(6) 0.080(9) 0.069(8) 0.002(7) 0.017(5) 0.001(6)
C331 0.068(8) 0.051(7) 0.064(8) 0.007(6) 0.035(6) 0.009(6)
C332 0.083(9) 0.115(12) 0.083(9) 0.014(9) 0.045(7) 0.033(9)
C333 0.085(11) 0.072(10) 0.172(16) 0.003(10) 0.049(10) 0.007(8)
C334 0.143(14) 0.052(9) 0.137(13) -0.024(8) 0.049(11) -0.009(9)
C335 0.079(8) 0.060(8) 0.092(9) -0.004(7) 0.053(7) -0.015(7)
N336 0.059(6) 0.063(6) 0.057(6) 0.002(5) 0.024(4) 0.000(5)
C409 0.063(8) 0.074(8) 0.061(8) -0.016(6) 0.030(6) 0.002(7)
C410 0.056(7) 0.080(9) 0.065(8) -0.004(7) 0.008(6) 0.019(7)
C411 0.086(10) 0.077(9) 0.077(9) 0.018(7) 0.026(7) 0.041(7)
C412 0.062(8) 0.068(8) 0.062(8) 0.013(6) 0.011(6) -0.011(6)
C413 0.092(10) 0.051(8) 0.119(11) -0.011(7) 0.052(8) 0.004(7)
C414 0.108(11) 0.042(7) 0.133(12) 0.008(7) 0.066(10) 0.008(8)
C415 0.097(9) 0.104(11) 0.063(8) -0.009(7) 0.047(7) -0.023(9)
C416 0.072(8) 0.057(8) 0.084(9) 0.005(6) 0.050(7) -0.005(6)
C417 0.050(7) 0.073(8) 0.064(7) 0.012(6) 0.036(6) 0.021(6)
C418 0.058(7) 0.067(8) 0.053(7) 0.000(6) 0.025(5) -0.001(6)
C419 0.056(6) 0.061(7) 0.062(8) -0.004(6) 0.027(6) -0.004(5)
C420 0.069(7) 0.077(9) 0.070(9) -0.005(7) 0.032(7) 0.017(6)
C421 0.126(11) 0.121(11) 0.073(10) 0.018(9) 0.058(8) 0.038(9)
C422 0.27(2) 0.175(19) 0.125(17) -0.005(14) 0.135(16) 0.048(17)
C423 0.29(3) 0.166(19) 0.080(14) -0.003(13) 0.112(16) -0.035(18)
C424 0.137(12) 0.122(13) 0.101(12) -0.023(10) 0.087(10) -0.002(9)
C425 0.089(9) 0.094(10) 0.073(10) -0.017(8) 0.039(8) -0.017(8)
C426 0.061(7) 0.081(8) 0.113(11) -0.013(9) 0.055(8) -0.007(6)
C427 0.058(7) 0.062(8) 0.088(10) 0.007(6) 0.026(6) 0.001(5)
C428 0.051(7) 0.055(7) 0.068(9) -0.018(6) 0.036(6) -0.007(5)
N429 0.039(5) 0.049(5) 0.076(7) 0.007(4) 0.019(5) -0.003(4)
C430 0.046(6) 0.080(8) 0.070(8) -0.009(6) 0.039(6) 0.006(5)
C431 0.051(6) 0.063(7) 0.079(9) 0.000(7) 0.031(6) -0.007(6)
C432 0.040(6) 0.176(13) 0.078(9) 0.001(10) 0.013(6) -0.015(8)
C433 0.077(9) 0.139(12) 0.067(10) -0.013(9) 0.009(7) -0.008(9)
C434 0.092(11) 0.138(13) 0.104(12) -0.013(9) 0.039(10) -0.027(9)
C435 0.057(7) 0.069(8) 0.112(11) -0.023(8) 0.030(8) -0.012(6)
N436 0.068(6) 0.063(6) 0.063(6) -0.013(5) 0.038(5) -0.007(4)
P1 0.091(3) 0.093(3) 0.106(3) -0.015(3) -0.008(2) 0.018(2)
F11 0.237(14) 0.51(3) 0.208(14) 0.173(18) 0.091(11) -0.052(16)
F12 0.43(3) 0.178(13) 0.254(18) 0.094(13) 0.050(17) 0.100(14)
F13 0.176(10) 0.143(8) 0.277(15) -0.087(9) -0.001(9) -0.011(7)
F14 0.127(7) 0.179(10) 0.281(14) -0.130(11) -0.040(8) 0.017(7)
F15 0.114(8) 0.264(13) 0.295(15) -0.160(12) -0.039(8) 0.087(8)
F16 0.111(7) 0.232(11) 0.182(9) -0.008(8) 0.052(6) 0.048(7)
P2 0.076(3) 0.080(3) 0.139(4) 0.007(3) 0.036(2) 0.0007(19)
F21 0.083(7) 0.219(12) 0.346(17) -0.045(11) 0.010(8) -0.018(7)
F22 0.079(6) 0.154(8) 0.385(18) 0.099(10) -0.023(8) -0.021(6)
F23 0.242(13) 0.218(13) 0.249(14) 0.126(12) 0.017(11) -0.072(10)
F24 0.280(17) 0.285(18) 0.228(15) 0.118(14) 0.035(12) -0.055(13)
F25 0.349(19) 0.212(14) 0.40(2) -0.148(17) 0.205(17) 0.007(13)
F26 0.228(13) 0.35(2) 0.292(18) -0.202(16) 0.076(12) 0.047(12)
P3 0.095(3) 0.097(3) 0.095(3) 0.001(2) 0.011(2) -0.005(2)
F31 0.240(12) 0.134(9) 0.328(18) 0.057(10) 0.132(12) 0.053(8)
F32 0.47(2) 0.132(9) 0.317(19) 0.026(10) 0.276(18) 0.052(12)
F33 0.112(7) 0.297(13) 0.182(9) -0.036(9) 0.078(6) -0.067(8)
F34 0.162(9) 0.201(10) 0.227(12) 0.001(9) 0.066(8) -0.092(8)
F35 0.234(13) 0.45(2) 0.074(7) -0.005(11) -0.017(7) -0.078(14)
F36 0.193(9) 0.226(11) 0.114(8) 0.034(8) 0.009(7) -0.052(8)
P4 0.071(3) 0.104(4) 0.162(5) -0.003(3) 0.020(3) -0.008(2)
F41 0.121(8) 0.377(19) 0.150(10) -0.023(10) -0.021(7) -0.003(9)
F42 0.281(14) 0.177(11) 0.186(11) -0.019(9) -0.082(11) 0.090(10)
F43 0.38(2) 0.137(11) 0.34(2) -0.028(12) 0.020(18) -0.004(13)
F44 0.195(10) 0.131(9) 0.279(15) -0.021(9) 0.030(9) -0.001(8)
F45 0.181(11) 0.41(2) 0.144(10) -0.028(11) 0.083(9) -0.096(12)
F46 0.138(8) 0.252(14) 0.312(17) -0.102(12) 0.120(10) -0.020(8)
C011 0.101(13) 0.16(2) 0.18(2) 0.061(16) 0.068(14) 0.029(13)
C012 0.050(9) 0.17(2) 0.20(2) -0.02(2) 0.059(12) 0.003(11)
C013 0.076(12) 0.31(4) 0.20(2) 0.13(3) 0.073(12) 0.088(19)
C014 0.118(17) 0.15(2) 0.45(6) 0.08(2) 0.15(3) 0.051(17)
C015 0.106(15) 0.13(2) 0.36(4) 0.00(2) 0.12(2) -0.009(14)
C016 0.065(11) 0.153(18) 0.38(4) 0.02(3) 0.089(15) 0.021(14)
C021 0.062(9) 0.21(2) 0.153(16) 0.00(2) 0.055(9) -0.013(13)
C022 0.086(13) 0.107(15) 0.23(2) -0.040(17) 0.090(15) -0.034(11)
C023 0.040(10) 0.29(4) 0.23(3) 0.04(2) 0.061(15) 0.001(14)
C024 0.086(13) 0.27(3) 0.118(16) -0.04(2) 0.044(11) -0.029(18)
C025 0.076(12) 0.28(3) 0.149(18) -0.07(2) 0.068(12) -0.047(15)
C026 0.108(14) 0.19(2) 0.22(3) -0.060(18) 0.085(17) -0.003(13)

loop_
_atom_type_symbol
_atom_type_description
_atom_type_scat_dispersion_real
_atom_type_scat_dispersion_imag
_atom_type_scat_source
C C 0.0033 0.0016 'International Tables Vol C Tables 4.2.6.8 and 6.1.1.4'
H H 0.0000 0.0000 'International Tables Vol C Tables 4.2.6.8 and 6.1.1.4'
N N 0.0061 0.0033 'International Tables Vol C Tables 4.2.6.8 and 6.1.1.4'
F F 0.0171 0.0103 'International Tables Vol C Tables 4.2.6.8 and 6.1.1.4'
P P 0.1023 0.0942 'International Tables Vol C Tables 4.2.6.8 and 6.1.1.4'
Ag Ag -0.8971 1.1015 'International Tables Vol C Tables 4.2.6.8 and 6.1.1.4'

loop_
_geom_angle_atom_site_label_1
_geom_angle_atom_site_label_2
_geom_angle_atom_site_label_3
_geom_angle
_geom_angle_site_symmetry_1
_geom_angle_site_symmetry_3
_geom_angle_publ_flag
N18 Ag1 N28 148.9(3) . . y
N18 Ag1 N11 71.8(3) . . y
N28 Ag1 N11 135.8(3) . . y
N18 Ag1 N21 131.2(3) . . y
N28 Ag1 N21 71.7(3) . . y
N11 Ag1 N21 90.6(3) . . y
N229 Ag2 N129 146.3(3) . . y
N229 Ag2 N136 136.2(3) . . y
N129 Ag2 N136 72.9(4) . . y
N229 Ag2 N236 72.3(4) . . y
N129 Ag2 N236 132.8(4) . . y
N136 Ag2 N236 91.8(4) . . y
N329 Ag3 N429 146.7(3) . . y
N329 Ag3 N436 136.0(3) . . y
N429 Ag3 N436 71.3(3) . . y
N329 Ag3 N336 72.6(3) . . y
N429 Ag3 N336 132.9(3) . . y
N436 Ag3 N336 93.6(3) . . y
N38 Ag4 N48 149.5(3) . . y
N38 Ag4 N41 132.8(4) . . y
N48 Ag4 N41 72.4(4) . . y
N38 Ag4 N31 73.1(3) . . y
N48 Ag4 N31 129.3(3) . . y
N41 Ag4 N31 93.3(3) . . y
C16 N11 C12 118.1(10) . . -
C16 N11 Ag1 111.9(7) . . y
C12 N11 Ag1 129.9(8) . . y
N11 C12 C13 120.0(13) . . -
C14 C13 C12 119.6(15) . . -
C13 C14 C15 120.4(15) . . -
C14 C15 C16 121.2(13) . . -
N11 C16 C15 120.5(12) . . -
N11 C16 C17 118.2(9) . . -
C15 C16 C17 121.2(11) . . -
N18 C17 C16 122.1(10) . . -
C17 N18 C19 118.4(9) . . -
C17 N18 Ag1 115.8(7) . . y
C19 N18 Ag1 125.7(6) . . y
N18 C19 C110 121.3(10) . . -
N18 C19 C118 117.8(9) . . -
C110 C19 C118 120.7(10) . . -
C22 N21 C26 118.5(9) . . -
C22 N21 Ag1 129.3(7) . . y
C26 N21 Ag1 111.7(7) . . y
N21 C22 C23 124.7(11) . . -
C24 C23 C22 117.6(13) . . -
C23 C24 C25 120.0(11) . . -
C26 C25 C24 117.8(11) . . -
N21 C26 C25 121.0(11) . . -
N21 C26 C27 116.7(9) . . -
C25 C26 C27 122.3(10) . . -
N28 C27 C26 124.7(10) . . -
C27 N28 C29 121.8(8) . . -
C27 N28 Ag1 115.0(7) . . y
C29 N28 Ag1 123.1(6) . . y
C218 C29 N28 120.8(9) . . -
C218 C29 C210 120.4(10) . . -
N28 C29 C210 118.8(9) . . -
C111 C110 C19 120.1(11) . . -
C110 C111 C112 121.7(12) . . -
C117 C112 C111 117.1(13) . . -
C117 C112 C113 118.8(16) . . -
C111 C112 C113 124.0(16) . . -
C114 C113 C112 119.8(18) . . -
C113 C114 C115 119(2) . . -
C116 C115 C114 123.9(19) . . -
C115 C116 C117 121.9(15) . . -
C112 C117 C116 116.2(14) . . -
C112 C117 C118 122.1(13) . . -
C116 C117 C118 121.5(14) . . -
C19 C118 C117 118.2(11) . . -
C19 C118 C119 120.2(10) . . -
C117 C118 C119 121.7(11) . . -
C128 C119 C120 118.1(10) . . -
C128 C119 C118 123.3(10) . . -
C120 C119 C118 118.3(10) . . -
C121 C120 C125 117.7(12) . . -
C121 C120 C119 124.4(12) . . -
C125 C120 C119 117.9(11) . . -
C120 C121 C122 122.1(13) . . -
C123 C122 C121 121.4(15) . . -
C122 C123 C124 120.4(16) . . -
C123 C124 C125 119.6(14) . . -
C126 C125 C120 120.1(12) . . -
C126 C125 C124 121.4(13) . . -
C120 C125 C124 118.5(13) . . -
C127 C126 C125 120.2(11) . . -
C126 C127 C128 121.2(11) . . -
C119 C128 C127 122.4(11) . . -
C119 C128 N129 117.1(10) . . -
C127 C128 N129 120.5(10) . . -
C130 N129 C128 120.8(9) . . -
C130 N129 Ag2 113.6(8) . . y
C128 N129 Ag2 125.4(7) . . y
N129 C130 C131 124.9(10) . . -
N136 C131 C132 121.6(12) . . -
N136 C131 C130 117.2(10) . . -
C132 C131 C130 121.1(11) . . -
C131 C132 C133 122.4(13) . . -
C134 C133 C132 112.1(15) . . -
C133 C134 C135 125.5(17) . . -
C134 C135 N136 121.3(14) . . -
C131 N136 C135 116.9(11) . . -
C131 N136 Ag2 111.2(8) . . y
C135 N136 Ag2 131.7(10) . . y
C211 C210 C29 122.0(10) . . -
C210 C211 C212 119.4(11) . . -
C213 C212 C211 119.4(12) . . -
C213 C212 C217 119.7(11) . . -
C211 C212 C217 120.6(10) . . -
C214 C213 C212 117.1(13) . . -
C215 C214 C213 123.2(13) . . -
C214 C215 C216 121.3(13) . . -
C215 C216 C217 118.2(12) . . -
C216 C217 C218 121.8(11) . . -
C216 C217 C212 120.2(10) . . -
C218 C217 C212 118.0(10) . . -
C29 C218 C217 119.5(9) . . -
C29 C218 C219 119.7(9) . . -
C217 C218 C219 120.4(9) . . -
C228 C219 C220 117.1(9) . . -
C228 C219 C218 119.9(9) . . -
C220 C219 C218 123.0(9) . . -
C225 C220 C221 116.7(11) . . -
C225 C220 C219 121.0(10) . . -
C221 C220 C219 122.2(10) . . -
C222 C221 C220 121.1(11) . . -
C223 C222 C221 123.4(12) . . -
C222 C223 C224 118.3(13) . . -
C225 C224 C223 120.4(12) . . -
C220 C225 C224 120.0(11) . . -
C220 C225 C226 117.4(11) . . -
C224 C225 C226 122.4(12) . . -
C227 C226 C225 122.4(11) . . -
C226 C227 C228 119.2(10) . . -
C227 C228 N229 119.4(10) . . -
C227 C228 C219 122.8(10) . . -
N229 C228 C219 117.7(9) . . -
C230 N229 C228 119.7(10) . . -
C230 N229 Ag2 115.3(9) . . y
C228 N229 Ag2 124.8(7) . . y
N229 C230 C231 123.0(12) . . -
C232 C231 N236 121.4(14) . . -
C232 C231 C230 120.0(15) . . -
N236 C231 C230 117.9(12) . . -
C233 C232 C231 117.4(16) . . -
C234 C233 C232 126.9(18) . . -
C233 C234 C235 109.9(18) . . -
C234 C235 N236 130.0(17) . . -
C235 N236 C231 114.3(12) . . -
C235 N236 Ag2 133.7(11) . . y
C231 N236 Ag2 111.4(9) . . y
C36 N31 C32 120.9(11) . . -
C36 N31 Ag4 109.6(8) . . y
C32 N31 Ag4 128.9(8) . . y
N31 C32 C33 121.2(13) . . -
C34 C33 C32 117.8(14) . . -
C33 C34 C35 124.0(13) . . -
C34 C35 C36 114.2(13) . . -
N31 C36 C35 121.9(13) . . -
N31 C36 C37 118.6(11) . . -
C35 C36 C37 119.5(13) . . -
N38 C37 C36 122.8(11) . . -
C37 N38 C39 120.7(10) . . -
C37 N38 Ag4 115.7(8) . . y
C39 N38 Ag4 123.5(6) . . y
C318 C39 N38 121.3(9) . . -
C318 C39 C310 119.1(10) . . -
N38 C39 C310 119.3(9) . . -
C46 N41 C42 124.1(13) . . -
C46 N41 Ag4 111.5(8) . . y
C42 N41 Ag4 124.3(11) . . y
C43 C42 N41 119.5(17) . . -
C44 C43 C42 124(2) . . -
C43 C44 C45 123.0(19) . . -
C46 C45 C44 113.8(16) . . -
N41 C46 C47 118.2(11) . . -
N41 C46 C45 115.7(16) . . -
C47 C46 C45 126.0(16) . . -
N48 C47 C46 122.1(12) . . -
C47 N48 C409 118.7(9) . . -
C47 N48 Ag4 115.5(8) . . y
C409 N48 Ag4 125.7(6) . . y
C311 C310 C39 121.7(10) . . -
C310 C311 C312 120.1(10) . . -
C311 C312 C317 118.6(11) . . -
C311 C312 C313 121.5(10) . . -
C317 C312 C313 119.9(10) . . -
C314 C313 C312 119.2(11) . . -
C313 C314 C315 123.3(12) . . -
C314 C315 C316 120.3(10) . . -
C315 C316 C317 120.9(10) . . -
C318 C317 C312 119.5(9) . . -
C318 C317 C316 124.1(9) . . -
C312 C317 C316 116.4(10) . . -
C39 C318 C317 120.9(9) . . -
C39 C318 C319 120.3(9) . . -
C317 C318 C319 118.5(8) . . -
C328 C319 C320 121.2(10) . . -
C328 C319 C318 122.0(8) . . -
C320 C319 C318 116.2(10) . . -
C321 C320 C319 124.8(11) . . -
C321 C320 C325 118.3(12) . . -
C319 C320 C325 116.9(12) . . -
C322 C321 C320 119.8(15) . . -
C321 C322 C323 118.7(16) . . -
C324 C323 C322 124.9(15) . . -
C323 C324 C325 117.3(16) . . -
C324 C325 C326 122.5(15) . . -
C324 C325 C320 120.1(15) . . -
C326 C325 C320 117.3(11) . . -
C327 C326 C325 123.2(11) . . -
C326 C327 C328 121.0(12) . . -
C327 C328 C319 120.1(11) . . -
C327 C328 N329 121.9(11) . . -
C319 C328 N329 118.1(8) . . -
C330 N329 C328 118.6(9) . . -
C330 N329 Ag3 114.9(7) . . y
C328 N329 Ag3 126.6(6) . . y
N329 C330 C331 124.5(9) . . -
N336 C331 C332 118.5(11) . . -
N336 C331 C330 116.8(9) . . -
C332 C331 C330 124.6(11) . . -
C333 C332 C331 123.8(12) . . -
C334 C333 C332 115.9(13) . . -
C333 C334 C335 121.4(12) . . -
N336 C335 C334 121.5(11) . . -
C335 N336 C331 119.0(9) . . -
C335 N336 Ag3 129.7(7) . . y
C331 N336 Ag3 110.6(7) . . y
C410 C409 C418 124.1(11) . . -
C410 C409 N48 119.5(10) . . -
C418 C409 N48 116.2(9) . . -
C411 C410 C409 120.8(11) . . -
C410 C411 C412 121.5(10) . . -
C417 C412 C413 121.0(10) . . -
C417 C412 C411 118.1(10) . . -
C413 C412 C411 120.8(11) . . -
C414 C413 C412 118.7(11) . . -
C413 C414 C415 120.9(12) . . -
C416 C415 C414 121.4(12) . . -
C415 C416 C417 121.8(11) . . -
C416 C417 C412 116.2(10) . . -
C416 C417 C418 124.6(9) . . -
C412 C417 C418 119.2(9) . . -
C409 C418 C419 123.6(10) . . -
C409 C418 C417 116.0(9) . . -
C419 C418 C417 119.6(9) . . -
C428 C419 C420 119.9(10) . . -
C428 C419 C418 117.8(10) . . -
C420 C419 C418 122.1(10) . . -
C425 C420 C419 121.1(12) . . -
C425 C420 C421 117.9(12) . . -
C419 C420 C421 120.9(11) . . -
C422 C421 C420 123.9(15) . . -
C421 C422 C423 118.0(19) . . -
C422 C423 C424 121.2(17) . . -
C425 C424 C423 117.4(15) . . -
C420 C425 C424 121.1(14) . . -
C420 C425 C426 120.4(12) . . -
C424 C425 C426 118.6(14) . . -
C427 C426 C425 120.3(11) . . -
C426 C427 C428 118.6(11) . . -
C419 C428 N429 121.5(9) . . -
C419 C428 C427 119.5(10) . . -
N429 C428 C427 118.7(10) . . -
C430 N429 C428 119.2(8) . . -
C430 N429 Ag3 116.5(7) . . y
C428 N429 Ag3 124.3(6) . . y
N429 C430 C431 122.5(9) . . -
N436 C431 C430 117.8(9) . . -
N436 C431 C432 118.2(10) . . -
C430 C431 C432 124.0(10) . . -
C433 C432 C431 119.0(11) . . -
C432 C433 C434 121.9(12) . . -
C433 C434 C435 116.5(13) . . -
N436 C435 C434 124.4(12) . . -
C435 N436 C431 119.7(9) . . -
C435 N436 Ag3 128.3(7) . . y
C431 N436 Ag3 111.8(7) . . y
F12 P1 F11 174.6(11) . . -
F12 P1 F14 83.4(9) . . -
F11 P1 F14 94.1(10) . . -
F12 P1 F13 94.8(9) . . -
F11 P1 F13 87.6(9) . . -
F14 P1 F13 177.5(9) . . -
F12 P1 F15 89.7(9) . . -
F11 P1 F15 95.2(10) . . -
F14 P1 F15 90.7(5) . . -
F13 P1 F15 90.9(6) . . -
F12 P1 F16 88.0(8) . . -
F11 P1 F16 87.2(8) . . -
F14 P1 F16 90.0(6) . . -
F13 P1 F16 88.2(6) . . -
F15 P1 F16 177.5(9) . . -
F26 P2 F21 93.0(7) . . -
F26 P2 F23 98.5(11) . . -
F21 P2 F23 93.0(7) . . -
F26 P2 F24 85.5(10) . . -
F21 P2 F24 90.4(8) . . -
F23 P2 F24 174.7(10) . . -
F26 P2 F25 174.9(12) . . -
F21 P2 F25 86.1(9) . . -
F23 P2 F25 86.6(9) . . -
F24 P2 F25 89.5(11) . . -
F26 P2 F22 89.2(8) . . -
F21 P2 F22 177.1(9) . . -
F23 P2 F22 88.6(6) . . -
F24 P2 F22 87.9(7) . . -
F25 P2 F22 91.6(9) . . -
F32 P3 F35 92.4(10) . . -
F32 P3 F33 92.6(8) . . -
F35 P3 F33 90.1(7) . . -
F32 P3 F34 86.4(7) . . -
F35 P3 F34 91.8(7) . . -
F33 P3 F34 177.9(7) . . -
F32 P3 F31 172.2(8) . . -
F35 P3 F31 94.6(9) . . -
F33 P3 F31 90.7(7) . . -
F34 P3 F31 90.1(7) . . -
F32 P3 F36 87.7(8) . . -
F35 P3 F36 177.5(8) . . -
F33 P3 F36 92.4(6) . . -
F34 P3 F36 85.7(6) . . -
F31 P3 F36 85.1(7) . . -
F45 P4 F44 88.2(9) . . -
F45 P4 F41 87.7(7) . . -
F44 P4 F41 97.5(8) . . -
F45 P4 F42 90.2(9) . . -
F44 P4 F42 89.0(7) . . -
F41 P4 F42 173.1(9) . . -
F45 P4 F46 176.7(9) . . -
F44 P4 F46 89.4(7) . . -
F41 P4 F46 90.4(8) . . -
F42 P4 F46 92.0(8) . . -
F45 P4 F43 96.5(10) . . -
F44 P4 F43 174.9(10) . . -
F41 P4 F43 84.9(8) . . -
F42 P4 F43 88.8(8) . . -
F46 P4 F43 86.1(10) . . -
C012 C011 C016 120.0 . . -
C011 C012 C013 120.0 . . -
C014 C013 C012 120.0 . . -
C013 C014 C015 120.0 . . -
C014 C015 C016 120.0 . . -
C015 C016 C011 120.0 . . -
C022 C021 C026 120.0 . . -
C021 C022 C023 120.0 . . -
C022 C023 C024 120.0 . . -
C023 C024 C025 120.0 . . -
C024 C025 C026 120.0 . . -
C025 C026 C021 120.0 . . -
C032 C031 C036 120.0 . . -
C031 C032 C033 120.0 . . -
C034 C033 C032 120.0 . . -
C035 C034 C033 120.0 . . -
C034 C035 C036 120.0 . . -
C035 C036 C031 120.0 . . -
C042 C041 C046 120.0 . . -
C041 C042 C043 120.0 . . -
C042 C043 C044 120.0 . . -
C045 C044 C043 120.0 . . -
C046 C045 C044 120.0 . . -
C045 C046 C041 120.0 . . -
C052 C051 C056 120.0 . . -
C053 C052 C051 120.0 . . -
C052 C053 C054 120.0 . . -
C055 C054 C053 120.0 . . -
C056 C055 C054 120.0 . . -
C055 C056 C051 120.0 . . -

loop_
_geom_bond_atom_site_label_1
_geom_bond_atom_site_label_2
_geom_bond_distance
_geom_bond_site_symmetry_2
_geom_bond_publ_flag
Ag1 N18 2.317(8) . y
Ag1 N28 2.319(7) . y
Ag1 N11 2.429(9) . y
Ag1 N21 2.433(8) . y
Ag2 N229 2.311(9) . y
Ag2 N129 2.318(8) . y
Ag2 N136 2.403(9) . y
Ag2 N236 2.452(10) . y
Ag3 N329 2.282(8) . y
Ag3 N429 2.283(8) . y
Ag3 N436 2.378(8) . y
Ag3 N336 2.423(8) . y
Ag4 N38 2.280(8) . y
Ag4 N48 2.312(8) . y
Ag4 N41 2.374(10) . y
Ag4 N31 2.419(9) . y
N11 C16 1.351(11) . -
N11 C12 1.381(14) . -
C12 C13 1.413(17) . -
C13 C14 1.309(18) . -
C14 C15 1.353(17) . -
C15 C16 1.367(14) . -
C16 C17 1.454(14) . -
C17 N18 1.292(11) . -
N18 C19 1.380(11) . -
C19 C110 1.395(13) . -
C19 C118 1.408(14) . -
N21 C22 1.309(13) . -
N21 C26 1.357(12) . -
C22 C23 1.388(16) . -
C23 C24 1.317(16) . -
C24 C25 1.450(17) . -
C25 C26 1.364(13) . -
C26 C27 1.453(13) . -
C27 N28 1.254(11) . -
N28 C29 1.401(11) . -
C29 C218 1.396(13) . -
C29 C210 1.428(13) . -
C110 C111 1.391(15) . -
C111 C112 1.428(17) . -
C112 C117 1.400(17) . -
C112 C113 1.51(2) . -
C113 C114 1.32(2) . -
C114 C115 1.39(2) . -
C115 C116 1.308(19) . -
C116 C117 1.432(18) . -
C117 C118 1.430(16) . -
C118 C119 1.487(14) . -
C119 C128 1.363(13) . -
C119 C120 1.473(14) . -
C120 C121 1.376(14) . -
C120 C125 1.424(15) . -
C121 C122 1.390(16) . -
C122 C123 1.334(17) . -
C123 C124 1.385(17) . -
C124 C125 1.452(16) . -
C125 C126 1.396(15) . -
C126 C127 1.365(14) . -
C127 C128 1.376(13) . -
C128 N129 1.405(12) . -
N129 C130 1.227(12) . -
C130 C131 1.486(14) . -
C131 N136 1.334(12) . -
C131 C132 1.355(14) . -
C132 C133 1.465(18) . -
C133 C134 1.331(19) . -
C134 C135 1.341(18) . -
C135 N136 1.390(15) . -
C210 C211 1.360(13) . -
C211 C212 1.414(14) . -
C212 C213 1.392(15) . -
C212 C217 1.461(14) . -
C213 C214 1.381(18) . -
C214 C215 1.381(18) . -
C215 C216 1.371(16) . -
C216 C217 1.389(14) . -
C217 C218 1.438(13) . -
C218 C219 1.499(13) . -
C219 C228 1.419(13) . -
C219 C220 1.424(13) . -
C220 C225 1.412(13) . -
C220 C221 1.419(13) . -
C221 C222 1.363(14) . -
C222 C223 1.333(15) . -
C223 C224 1.413(17) . -
C224 C225 1.409(15) . -
C225 C226 1.432(15) . -
C226 C227 1.362(15) . -
C227 C228 1.371(13) . -
C228 N229 1.406(12) . -
N229 C230 1.303(12) . -
C230 C231 1.464(17) . -
C231 C232 1.370(16) . -
C231 N236 1.357(15) . -
C232 C233 1.343(19) . -
C233 C234 1.35(2) . -
C234 C235 1.357(19) . -
C235 N236 1.352(15) . -
N31 C36 1.353(14) . -
N31 C32 1.363(13) . -
C32 C33 1.395(17) . -
C33 C34 1.369(17) . -
C34 C35 1.420(18) . -
C35 C36 1.437(15) . -
C36 C37 1.471(16) . -
C37 N38 1.248(12) . -
N38 C39 1.435(12) . -
C39 C318 1.359(12) . -
C39 C310 1.440(13) . -
N41 C46 1.356(16) . -
N41 C42 1.390(15) . -
C42 C43 1.31(2) . -
C43 C44 1.20(3) . -
C44 C45 1.53(3) . -
C45 C46 1.456(18) . -
C46 C47 1.464(18) . -
C47 N48 1.239(12) . -
N48 C409 1.431(12) . -
C310 C311 1.343(13) . -
C311 C312 1.403(13) . -
C312 C317 1.452(12) . -
C312 C313 1.466(14) . -
C313 C314 1.338(14) . -
C314 C315 1.391(15) . -
C315 C316 1.394(13) . -
C316 C317 1.456(13) . -
C317 C318 1.392(12) . -
C318 C319 1.538(13) . -
C319 C328 1.399(13) . -
C319 C320 1.461(14) . -
C320 C321 1.427(17) . -
C320 C325 1.492(16) . -
C321 C322 1.352(16) . -
C322 C323 1.42(2) . -
C323 C324 1.36(2) . -
C324 C325 1.363(18) . -
C325 C326 1.410(17) . -
C326 C327 1.379(16) . -
C327 C328 1.388(13) . -
C328 N329 1.421(13) . -
N329 C330 1.277(11) . -
C330 C331 1.436(14) . -
C331 N336 1.373(11) . -
C331 C332 1.419(14) . -
C332 C333 1.373(16) . -
C333 C334 1.348(16) . -
C334 C335 1.442(16) . -
C335 N336 1.333(12) . -
C409 C410 1.381(14) . -
C409 C418 1.393(13) . -
C410 C411 1.311(14) . -
C411 C412 1.457(14) . -
C412 C417 1.429(13) . -
C412 C413 1.463(14) . -
C413 C414 1.335(14) . -
C414 C415 1.392(15) . -
C415 C416 1.380(14) . -
C416 C417 1.392(13) . -
C417 C418 1.473(14) . -
C418 C419 1.449(13) . -
C419 C428 1.396(13) . -
C419 C420 1.411(14) . -
C420 C425 1.372(15) . -
C420 C421 1.421(15) . -
C421 C422 1.312(18) . -
C422 C423 1.41(2) . -
C423 C424 1.41(2) . -
C424 C425 1.413(16) . -
C425 C426 1.413(15) . -
C426 C427 1.408(14) . -
C427 C428 1.454(13) . -
C428 N429 1.432(12) . -
N429 C430 1.263(11) . -
C430 C431 1.397(13) . -
C431 N436 1.369(11) . -
C431 C432 1.447(14) . -
C432 C433 1.346(15) . -
C433 C434 1.366(16) . -
C434 C435 1.389(16) . -
C435 N436 1.310(13) . -
P1 F12 1.504(17) . -
P1 F11 1.471(13) . -
P1 F14 1.490(9) . -
P1 F13 1.530(10) . -
P1 F15 1.561(10) . -
P1 F16 1.552(9) . -
P2 F26 1.501(12) . -
P2 F21 1.513(9) . -
P2 F23 1.519(12) . -
P2 F24 1.524(14) . -
P2 F25 1.521(13) . -
P2 F22 1.533(8) . -
P3 F32 1.478(12) . -
P3 F35 1.498(10) . -
P3 F33 1.523(9) . -
P3 F34 1.552(10) . -
P3 F31 1.567(12) . -
P3 F36 1.553(10) . -
P4 F45 1.461(12) . -
P4 F44 1.470(11) . -
P4 F41 1.508(11) . -
P4 F42 1.511(10) . -
P4 F46 1.544(12) . -
P4 F43 1.526(14) . -
C011 C012 1.3900 . -
C011 C016 1.3900 . -
C012 C013 1.3900 . -
C013 C014 1.3900 . -
C014 C015 1.3900 . -
C015 C016 1.3900 . -
C021 C022 1.3900 . -
C021 C026 1.3900 . -
C022 C023 1.3900 . -
C023 C024 1.3900 . -
C024 C025 1.3900 . -
C025 C026 1.3900 . -
C031 C032 1.3900 . -
C031 C036 1.3900 . -
C032 C033 1.3900 . -
C033 C034 1.3900 . -
C034 C035 1.3900 . -
C035 C036 1.3900 . -
C041 C042 1.3900 . -
C041 C046 1.3900 . -
C042 C043 1.3900 . -
C043 C044 1.3900 . -
C044 C045 1.3900 . -
C045 C046 1.3900 . -
C051 C052 1.3900 . -
C051 C056 1.3900 . -
C052 C053 1.3900 . -
C053 C054 1.3900 . -
C054 C055 1.3900 . -
C055 C056 1.3900 . -
